data_4323860
loop_
_publ_author_name
'Euro Solari'
'Mario Latronico'
'Philippe Blech'
'Carlo Floriani'
'Angiola Chiesi-Villa'
'Corrado Rizzoli'

_publ_contact_author
;
     Dr. Corrado Rizzoli
     Dipartimento di Chimica Generale ed Inorganica, 
     Chimica Analitica, Chimica Fisica
     Viale delle Scienze 78
     I-43100 Parma
     Italy
;
_publ_contact_author_email rizzoli@at@ipruniv.cce.unipr.it
_publ_contact_author_fax '[039]521 905 556'
_publ_contact_author_phone '[039]521 905 449'
_publ_section_title
;
 An Organometallic Methodology Affording Dinuclear Copper(I) Complexes
;
_journal_name_full 'Inorganic Chemistry'
_journal_page_first 4526
_journal_page_last 4528
_journal_paper_doi 10.1021/ic960072k
_journal_volume 35
_journal_year 1996
_chemical_formula_sum 'C87 H72 Cu2 O4 P4'
_chemical_formula_weight 1432.51
_space_group_IT_number 14
_symmetry_cell_setting monoclinic
_symmetry_space_group_name_Hall '-P 2yn'
_symmetry_space_group_name_H-M 'P 1 21/n 1'
_atom_sites_solution_hydrogens calculated
_atom_sites_solution_primary direct
_atom_sites_solution_secondary difmap
_audit_creation_method 'PARSTCIF: on Quansan Personal Computer'
_cell_angle_alpha 90.00
_cell_angle_beta 98.68(1)
_cell_angle_gamma 90.00
_cell_formula_units_Z 4.00
_cell_length_a 12.253(1)
_cell_length_b 22.403(2)
_cell_length_c 26.696(2)
_cell_measurement_radiation MoK\a
_cell_measurement_reflns_used 25
_cell_measurement_temperature 295(2)
_cell_measurement_theta_max 13.6
_cell_measurement_theta_min 10.2
_cell_measurement_wavelength 0.71069
_cell_volume 7244.2(10)
_computing_cell_refinement 'Belletti et al., 1993'
_computing_data_collection 'Belletti, Cantoni & Pasquinelli,1993'
_computing_data_reduction 'DIFAU (Belletti et al.)'
_computing_structure_refinement 'SHELX76 (Sheldrick,1976)'
_diffrn_ambient_temperature 295(2)
_diffrn_measurement_device 'Philips PW1100 diffractometer'
_diffrn_measurement_method 'profile data from omega/2theta scans'
_diffrn_radiation_source 'fine-focus sealed tube'
_diffrn_radiation_type MoK\a
_diffrn_radiation_wavelength 0.71069
_diffrn_reflns_av_R_equivalents 0.0281
_diffrn_reflns_limit_h_max 13
_diffrn_reflns_limit_h_min -13
_diffrn_reflns_limit_k_max 24
_diffrn_reflns_limit_k_min 0
_diffrn_reflns_limit_l_max 28
_diffrn_reflns_limit_l_min 0
_diffrn_reflns_number 9538
_diffrn_reflns_theta_max 23.0
_diffrn_reflns_theta_min 3.0
_diffrn_standards_decay_% none
_diffrn_standards_interval_count 100
_diffrn_standards_number 3
_exptl_absorpt_coefficient_mu 0.7248
_exptl_absorpt_correction_type none
_exptl_crystal_colour colorless
_exptl_crystal_density_diffrn 1.3134
_exptl_crystal_description prism
_exptl_crystal_F_000 2976.0
_exptl_crystal_size_max 0.55
_exptl_crystal_size_mid 0.51
_exptl_crystal_size_min 0.32
_refine_diff_density_max 0.40
_refine_diff_density_min -0.30
_refine_ls_extinction_method none
_refine_ls_hydrogen_treatment none
_refine_ls_matrix_type fullcycle
_refine_ls_number_parameters 311
_refine_ls_number_reflns 3248
_refine_ls_number_restraints 0
_refine_ls_R_factor_obs 0.0597
_refine_ls_shift/esd_max 0.032
_refine_ls_shift/esd_mean 0.006
_refine_ls_structure_factor_coef F
_refine_ls_weighting_scheme unit
_reflns_number_observed 3248
_reflns_number_total 9225
_reflns_observed_criterion >2sigma(I)
_cod_data_source_file ic960072k_2.cif
_cod_data_source_block COMPLEX8
_cod_original_cell_volume 7244.23(105)
_cod_database_code 4323860

loop_
_symmetry_equiv_pos_as_xyz
'x, y, z'
'-x, -y, -z'
'0.5+x, 0.5-y, 0.5+z'
'0.5-x, 0.5+y, 0.5-z'

loop_
_atom_site_aniso_label
_atom_site_aniso_U_11
_atom_site_aniso_U_22
_atom_site_aniso_U_33
_atom_site_aniso_U_23
_atom_site_aniso_U_13
_atom_site_aniso_U_12
Cu1 0.0546(12) 0.0497(12) 0.0652(11) 0.0098(10) -0.0034(9) -0.0098(10)
Cu2 0.0519(12) 0.0487(12) 0.0637(12) -0.0078(10) -0.0043(8) 0.0090(10)
P1 0.0572(25) 0.0494(26) 0.0600(25) 0.0052(19) 0.0072(20) -0.0090(21)
P2 0.0540(25) 0.0509(26) 0.0568(25) 0.0090(19) 0.0008(19) -0.0097(20)
P3 0.0537(25) 0.0484(25) 0.0698(27) -0.0043(20) -0.0044(20) 0.0096(21)
P4 0.0431(22) 0.0530(25) 0.0557(24) -0.0070(19) -0.0023(17) 0.0087(19)
O1 0.0836(77) 0.0722(73) 0.0628(69) 0.0152(56) 0.0247(59) 0.0026(59)
O2 0.0633(66) 0.0460(64) 0.0606(62) 0.0066(49) 0.0011(49) 0.0089(55)
O3 0.1029(87) 0.0752(78) 0.0662(73) -0.0102(59) 0.0329(63) 0.0009(62)
O4 0.0631(66) 0.0506(66) 0.0574(62) 0.0052(49) -0.0010(49) -0.0060(55)
C1 0.030(7) 0.038(9) 0.070(11) -0.007(8) -0.002(7) -0.007(7)
C2 0.044(9) 0.053(11) 0.053(10) 0.000(8) 0.004(7) 0.002(7)
C3 0.070(10) 0.046(10) 0.064(10) 0.003(9) 0.007(8) 0.007(8)
C4 0.079(12) 0.053(12) 0.103(14) 0.023(10) 0.016(10) 0.014(9)
C5 0.079(11) 0.036(9) 0.087(13) -0.012(9) -0.013(9) 0.005(9)
C6 0.053(9) 0.051(11) 0.080(11) 0.013(9) -0.013(8) 0.003(8)
C7 0.050(10) 0.040(10) 0.039(9) 0.010(7) -0.011(7) -0.014(8)
C8 0.075(12) 0.058(12) 0.029(9) 0.001(8) 0.005(8) 0.014(9)

loop_
_atom_site_label
_atom_site_fract_x
_atom_site_fract_y
_atom_site_fract_z
_atom_site_U_iso_or_equiv
_atom_site_thermal_displace_type
_atom_site_type_symbol
_atom_site_calc_flag
_atom_site_calc_attached_atom
_atom_site_aniso_ratio
Cu1 0.4024(1) 0.05720(7) 0.14173(6) 0.0578(7) aniso Cu . . 1.97
Cu2 0.6070(1) 0.06369(7) 0.37037(6) 0.0561(7) aniso Cu . . 1.93
P1 0.4901(3) 0.1449(2) 0.1435(1) 0.0557(14) aniso P . . 1.59
P2 0.2560(3) 0.0313(2) 0.0846(1) 0.0547(14) aniso P . . 1.77
P3 0.5185(3) 0.1495(2) 0.3774(1) 0.0587(15) aniso P . . 2.03
P4 0.7652(3) 0.0340(2) 0.4175(1) 0.0516(14) aniso P . . 1.89
O1 0.5102(8) -0.0244(4) 0.1610(4) 0.0714(43) aniso O . . 1.99
O2 0.4034(8) 0.0115(4) 0.2122(3) 0.0575(38) aniso O . . 1.84
O3 0.4875(8) -0.0188(4) 0.3582(4) 0.0794(51) aniso O . . 2.21
O4 0.5856(8) 0.0152(4) 0.3026(3) 0.0581(42) aniso O . . 1.59
C1 0.4916(7) -0.0816(3) 0.2344(4) 0.0472(53) aniso C . . 3.04
C2 0.4986(7) -0.0799(3) 0.2871(4) 0.0506(62) aniso C . . 1.26
C3 0.5027(7) -0.1329(3) 0.3147(4) 0.0605(61) aniso C . . 1.68
C4 0.4998(7) -0.1877(3) 0.2896(4) 0.0782(75) aniso C . . 2.69
C5 0.4928(7) -0.1894(3) 0.2370(4) 0.0700(65) aniso C . . 3.50
C6 0.4887(7) -0.1364(3) 0.2094(4) 0.0637(61) aniso C . . 2.69
C7 0.4688(12) -0.0273(6) 0.2013(5) 0.0448(57) aniso C . . 2.64
C8 0.5222(13) -0.0232(7) 0.3168(5) 0.0543(64) aniso C . . 2.95
C11 0.6197(6) 0.1489(4) 0.1858(3) 0.0533(36) iso C . . 0.00
C12 0.6348(6) 0.1093(4) 0.2266(3) 0.0599(38) iso C . . 0.00
C13 0.7338(6) 0.1096(4) 0.2602(3) 0.0804(48) iso C . . 0.00
C14 0.8176(6) 0.1494(4) 0.2530(3) 0.0909(51) iso C . . 0.00
C15 0.8024(6) 0.1889(4) 0.2122(3) 0.0852(49) iso C . . 0.00
C16 0.7034(6) 0.1887(4) 0.1786(3) 0.0758(44) iso C . . 0.00
C21 0.4106(8) 0.2100(4) 0.1582(3) 0.0589(38) iso C . . 0.00
C22 0.4608(8) 0.2579(4) 0.1861(3) 0.0676(41) iso C . . 0.00
C23 0.3999(8) 0.3092(4) 0.1927(3) 0.0877(50) iso C . . 0.00
C24 0.2888(8) 0.3125(4) 0.1715(3) 0.0927(52) iso C . . 0.00
C25 0.2386(8) 0.2646(4) 0.1436(3) 0.0956(53) iso C . . 0.00
C26 0.2995(8) 0.2133(4) 0.1370(3) 0.0775(45) iso C . . 0.00
C31 0.5293(7) 0.1656(4) 0.0823(3) 0.0516(36) iso C . . 0.00
C32 0.6170(7) 0.1354(4) 0.0659(3) 0.0735(43) iso C . . 0.00
C33 0.6442(7) 0.1468(4) 0.0179(3) 0.0919(51) iso C . . 0.00
C34 0.5836(7) 0.1884(4) -0.0137(3) 0.0851(49) iso C . . 0.00
C35 0.4959(7) 0.2187(4) 0.0026(3) 0.0829(46) iso C . . 0.00
C36 0.4688(7) 0.2073(4) 0.0506(3) 0.0691(42) iso C . . 0.00
C41 0.2750(7) 0.0315(4) 0.0182(2) 0.0516(35) iso C . . 0.00
C42 0.3753(7) 0.0525(4) 0.0065(2) 0.0634(39) iso C . . 0.00
C43 0.3959(7) 0.0511(4) -0.0434(2) 0.0838(47) iso C . . 0.00
C44 0.3163(7) 0.0288(4) -0.0817(2) 0.0627(39) iso C . . 0.00
C45 0.2160(7) 0.0078(4) -0.0700(2) 0.0779(45) iso C . . 0.00
C46 0.1953(7) 0.0091(4) -0.0200(2) 0.0750(45) iso C . . 0.00
C51 0.1382(7) 0.0803(4) 0.0882(4) 0.0599(39) iso C . . 0.00
C52 0.0904(7) 0.0772(4) 0.1324(4) 0.0744(44) iso C . . 0.00
C53 0.0026(7) 0.1147(4) 0.1387(4) 0.0999(55) iso C . . 0.00
C54 -0.0375(7) 0.1553(4) 0.1007(4) 0.1078(59) iso C . . 0.00
C55 0.0102(7) 0.1585(4) 0.0565(4) 0.1099(60) iso C . . 0.00
C56 0.0981(7) 0.1210(4) 0.0503(4) 0.0854(48) iso C . . 0.00
C61 0.1971(7) -0.0430(3) 0.0896(3) 0.0480(35) iso C . . 0.00
C62 0.0842(7) -0.0540(3) 0.0767(3) 0.0723(42) iso C . . 0.00
C63 0.0439(7) -0.1121(3) 0.0773(3) 0.0774(45) iso C . . 0.00
C64 0.1165(7) -0.1594(3) 0.0909(3) 0.0776(46) iso C . . 0.00
C65 0.2293(7) -0.1485(3) 0.1039(3) 0.0842(48) iso C . . 0.00
C66 0.2696(7) -0.0903(3) 0.1032(3) 0.0683(42) iso C . . 0.00
C71 0.4020(6) 0.1638(4) 0.3278(3) 0.0545(37) iso C . . 0.00
C72 0.3582(6) 0.2208(4) 0.3175(3) 0.0679(41) iso C . . 0.00
C73 0.2647(6) 0.2284(4) 0.2812(3) 0.0761(45) iso C . . 0.00
C74 0.2150(6) 0.1791(4) 0.2552(3) 0.0772(46) iso C . . 0.00
C75 0.2588(6) 0.1221(4) 0.2655(3) 0.0948(53) iso C . . 0.00
C76 0.3523(6) 0.1145(4) 0.3018(3) 0.0769(45) iso C . . 0.00
C81 0.6050(7) 0.2173(4) 0.3763(4) 0.0591(38) iso C . . 0.00
C82 0.6457(7) 0.2499(4) 0.4196(4) 0.0766(45) iso C . . 0.00
C83 0.7182(7) 0.2973(4) 0.4165(4) 0.0796(46) iso C . . 0.00
C84 0.7501(7) 0.3120(4) 0.3700(4) 0.0832(48) iso C . . 0.00
C85 0.7094(7) 0.2794(4) 0.3267(4) 0.0962(54) iso C . . 0.00
C86 0.6369(7) 0.2321(4) 0.3298(4) 0.0698(42) iso C . . 0.00
C91 0.4630(8) 0.1569(4) 0.4368(3) 0.0550(37) iso C . . 0.00
C92 0.3580(8) 0.1801(4) 0.4387(3) 0.0649(40) iso C . . 0.00
C93 0.3193(8) 0.1850(4) 0.4850(3) 0.0875(50) iso C . . 0.00
C94 0.3855(8) 0.1667(4) 0.5295(3) 0.0856(49) iso C . . 0.00
C95 0.4904(8) 0.1435(4) 0.5277(3) 0.1000(54) iso C . . 0.00
C96 0.5292(8) 0.1385(4) 0.4813(3) 0.0826(47) iso C . . 0.00
C101 0.8102(7) -0.0426(3) 0.4107(4) 0.0567(38) iso C . . 0.00
C102 0.7909(7) -0.0692(3) 0.3629(4) 0.0728(42) iso C . . 0.00
C103 0.8250(7) -0.1278(3) 0.3566(4) 0.0919(51) iso C . . 0.00
C104 0.8784(7) -0.1597(3) 0.3981(4) 0.0802(47) iso C . . 0.00
C105 0.8977(7) -0.1331(3) 0.4458(4) 0.0689(41) iso C . . 0.00
C106 0.8636(7) -0.0745(3) 0.4521(4) 0.0625(38) iso C . . 0.00
C111 0.7588(8) 0.0386(4) 0.4845(2) 0.0555(37) iso C . . 0.00
C112 0.6766(8) 0.0051(4) 0.5023(2) 0.0723(43) iso C . . 0.00
C113 0.6622(8) 0.0091(4) 0.5530(2) 0.0799(46) iso C . . 0.00
C114 0.7299(8) 0.0465(4) 0.5860(2) 0.0841(47) iso C . . 0.00
C115 0.8121(8) 0.0800(4) 0.5681(2) 0.0812(47) iso C . . 0.00
C116 0.8265(8) 0.0760(4) 0.5174(2) 0.0681(41) iso C . . 0.00
C121 0.8853(6) 0.0787(4) 0.4080(3) 0.0520(35) iso C . . 0.00
C122 0.9911(6) 0.0548(4) 0.4104(3) 0.0675(40) iso C . . 0.00
C123 1.0783(6) 0.0910(4) 0.4009(3) 0.0878(50) iso C . . 0.00
C124 1.0597(6) 0.1512(4) 0.3890(3) 0.0775(45) iso C . . 0.00
C125 0.9539(6) 0.1751(4) 0.3866(3) 0.0764(45) iso C . . 0.00
C126 0.8667(6) 0.1388(4) 0.3961(3) 0.0739(43) iso C . . 0.00
C1S 0.0703(7) 0.0434(6) 0.7661(5) 0.1189(64) iso C . . 0.00
C2S 0.0058(7) 0.0750(6) 0.7958(5) 0.1055(57) iso C . . 0.00
C3S -0.1091(7) 0.0727(6) 0.7847(5) 0.1189(63) iso C . . 0.00
C4S -0.1594(7) 0.0387(6) 0.7438(5) 0.1262(69) iso C . . 0.00
C5S -0.0949(7) 0.0071(6) 0.7141(5) 0.1390(74) iso C . . 0.00
C6S 0.0200(7) 0.0094(6) 0.7253(5) 0.1287(70) iso C . . 0.00
C7S 0.1877(17) 0.0474(10) 0.7771(8) 0.1480(79) iso C . . 0.00
H3 0.52350(0) -0.13260(0) 0.35230(0) 0.0800(0) iso H calc C3 1.00
H4 0.50250(0) -0.22530(0) 0.31130(0) 0.0800(0) iso H calc C4 1.00
H5 0.49041(0) -0.23263(0) 0.21793(0) 0.0800(0) iso H calc C5 1.00
H6 0.46920(0) -0.13190(0) 0.16840(0) 0.0800(0) iso H calc C6 1.00
H12 0.56979(0) 0.07880(0) 0.23251(0) 0.0800(0) iso H calc C12 1.00
H13 0.74504(0) 0.07932(0) 0.29232(0) 0.0800(0) iso H calc C13 1.00
H14 0.89414(0) 0.14961(0) 0.27943(0) 0.0800(0) iso H calc C14 1.00
H15 0.86798(0) 0.21940(0) 0.20673(0) 0.0800(0) iso H calc C15 1.00
H16 0.69273(0) 0.21888(0) 0.14692(0) 0.0800(0) iso H calc C16 1.00
H22 0.54588(0) 0.25564(0) 0.20292(0) 0.0800(0) iso H calc C22 1.00
H23 0.43686(0) 0.34637(0) 0.21410(0) 0.0800(0) iso H calc C23 1.00
H24 0.24009(0) 0.35171(0) 0.17589(0) 0.0800(0) iso H calc C24 1.00
H25 0.15234(0) 0.26632(0) 0.12651(0) 0.0800(0) iso H calc C25 1.00
H26 0.26136(0) 0.17559(0) 0.11533(0) 0.0800(0) iso H calc C26 1.00
H32 0.66426(0) 0.10352(0) 0.09018(0) 0.0800(0) iso H calc C32 1.00
H33 0.71236(0) 0.12367(0) 0.00501(0) 0.0800(0) iso H calc C33 1.00
H34 0.60458(0) 0.19734(0) -0.05126(0) 0.0800(0) iso H calc C34 1.00
H35 0.44870(0) 0.25086(0) -0.02236(0) 0.0800(0) iso H calc C35 1.00
H36 0.40060(0) 0.23071(0) 0.06281(0) 0.0800(0) iso H calc C36 1.00
H42 0.43688(0) 0.06962(0) 0.03609(0) 0.0800(0) iso H calc C42 1.00
H43 0.47330(0) 0.06717(0) -0.05259(0) 0.0800(0) iso H calc C43 1.00
H44 0.33169(0) 0.02764(0) -0.12042(0) 0.0800(0) iso H calc C44 1.00
H45 0.15364(0) -0.00944(0) -0.09957(0) 0.0800(0) iso H calc C45 1.00
H46 0.11722(0) -0.00699(0) -0.01089(0) 0.0800(0) iso H calc C46 1.00
H52 0.12171(0) 0.04584(0) 0.16225(0) 0.0800(0) iso H calc C52 1.00
H53 -0.03425(0) 0.11226(0) 0.17337(0) 0.0800(0) iso H calc C53 1.00
H54 -0.10617(0) 0.18405(0) 0.10593(0) 0.0800(0) iso H calc C54 1.00
H55 -0.02212(0) 0.18941(0) 0.02736(0) 0.0800(0) iso H calc C55 1.00
H56 0.13384(0) 0.12299(0) 0.01624(0) 0.0800(0) iso H calc C56 1.00
H62 0.02938(0) -0.01717(0) 0.06663(0) 0.0800(0) iso H calc C62 1.00
H63 -0.04336(0) -0.12020(0) 0.06716(0) 0.0800(0) iso H calc C63 1.00
H64 0.08426(0) -0.20462(0) 0.09091(0) 0.0800(0) iso H calc C64 1.00
H65 0.28462(0) -0.18602(0) 0.11413(0) 0.0800(0) iso H calc C65 1.00
H66 0.35736(0) -0.08300(0) 0.11360(0) 0.0800(0) iso H calc C66 1.00
H72 0.39727(0) 0.25896(0) 0.33733(0) 0.0800(0) iso H calc C72 1.00
H73 0.23286(0) 0.27264(0) 0.27210(0) 0.0800(0) iso H calc C73 1.00
H74 0.14462(0) 0.18513(0) 0.22598(0) 0.0800(0) iso H calc C74 1.00
H75 0.22080(0) 0.08396(0) 0.24510(0) 0.0800(0) iso H calc C75 1.00
H76 0.38520(0) 0.07028(0) 0.31033(0) 0.0800(0) iso H calc C76 1.00
H82 0.61989(0) 0.23836(0) 0.45541(0) 0.0800(0) iso H calc C82 1.00
H83 0.74938(0) 0.32221(0) 0.45051(0) 0.0800(0) iso H calc C83 1.00
H84 0.80728(0) 0.34863(0) 0.36842(0) 0.0800(0) iso H calc C84 1.00
H85 0.73569(0) 0.29120(0) 0.29123(0) 0.0800(0) iso H calc C85 1.00
H86 0.60620(0) 0.20735(0) 0.29613(0) 0.0800(0) iso H calc C86 1.00
H92 0.30724(0) 0.19477(0) 0.40455(0) 0.0800(0) iso H calc C92 1.00
H93 0.23839(0) 0.20302(0) 0.48680(0) 0.0800(0) iso H calc C93 1.00
H94 0.35546(0) 0.16978(0) 0.56559(0) 0.0800(0) iso H calc C94 1.00
H95 0.54138(0) 0.12829(0) 0.56213(0) 0.0800(0) iso H calc C95 1.00
H96 0.61023(0) 0.12004(0) 0.47988(0) 0.0800(0) iso H calc C96 1.00
H102 0.74961(0) -0.04509(0) 0.33106(0) 0.0800(0) iso H calc C102 1.00
H103 0.80993(0) -0.14910(0) 0.32018(0) 0.0800(0) iso H calc C103 1.00
H104 0.90452(0) -0.20554(0) 0.39389(0) 0.0800(0) iso H calc C104 1.00
H105 0.93880(0) -0.15796(0) 0.47847(0) 0.0800(0) iso H calc C105 1.00
H106 0.87847(0) -0.05395(0) 0.48935(0) 0.0800(0) iso H calc C106 1.00
H112 0.62320(0) -0.02337(0) 0.47618(0) 0.0800(0) iso H calc C112 1.00
H113 0.59604(0) -0.01666(0) 0.56601(0) 0.0800(0) iso H calc C113 1.00
H114 0.71634(0) 0.04899(0) 0.62515(0) 0.0800(0) iso H calc C114 1.00
H115 0.86379(0) 0.10792(0) 0.59446(0) 0.0800(0) iso H calc C115 1.00
H116 0.89095(0) 0.10121(0) 0.50462(0) 0.0800(0) iso H calc C116 1.00
H122 1.00569(0) 0.00881(0) 0.42059(0) 0.0800(0) iso H calc C122 1.00
H123 1.16089(0) 0.07290(0) 0.40406(0) 0.0800(0) iso H calc C123 1.00
H124 1.12818(0) 0.17942(0) 0.38218(0) 0.0800(0) iso H calc C124 1.00
H125 0.94028(0) 0.22184(0) 0.37682(0) 0.0800(0) iso H calc C125 1.00
H126 0.78508(0) 0.15775(0) 0.39335(0) 0.0800(0) iso H calc C126 1.00
H2S 0.04369(0) 0.10154(0) 0.82762(0) 0.0800(0) iso H calc C2S 1.00
H3S -0.16010(0) 0.09673(0) 0.80806(0) 0.0800(0) iso H calc C3S 1.00
H4S -0.24905(0) 0.03643(0) 0.73552(0) 0.0800(0) iso H calc C4S 1.00
H5S -0.13421(0) -0.01906(0) 0.68255(0) 0.0800(0) iso H calc C5S 1.00
H6S 0.06958(0) -0.01425(0) 0.70211(0) 0.0800(0) iso H calc C6S 1.00
H71S 0.21919(0) 0.07574(0) 0.81005(0) 0.0800(0) iso H calc C7S 1.00
H72S 0.22649(0) 0.06657(0) 0.74505(0) 0.0800(0) iso H calc C7S 1.00
H73S 0.22912(0) 0.00356(0) 0.78482(0) 0.0800(0) iso H calc C7S 1.00

loop_
_atom_type_symbol
_atom_type_number_in_cell
_atom_type_description
_atom_type_scat_dispersion_real
_atom_type_scat_dispersion_imag
_atom_type_scat_source
Cu 8 Copper 0.263 1.266 'IT.4  Tab.2.2A 2.3.1'
P 16 Phosphorus 0.090 0.095 'IT.4  Tab.2.2A 2.3.1'
O 16 Oxygen 0.008 0.006 'IT.4  Tab.2.2A 2.3.1'
C 348 Carbon 0.002 0.002 'IT.4  Tab.2.2A 2.3.1'
H 288 Hydrogen 0.000 0.000 'IT.4  Tab.2.2C      '

loop_
_geom_angle_atom_site_label_1
_geom_angle_atom_site_label_2
_geom_angle_atom_site_label_3
_geom_angle
_geom_angle_publ_flag
O2 Cu1 C7 29.5(4) yes
O1 Cu1 C7 29.8(4) yes
O1 Cu1 O2 59.2(3) yes
P2 Cu1 C7 112.4(3) yes
P2 Cu1 O2 111.8(3) yes
P2 Cu1 O1 108.9(3) yes
P1 Cu1 C7 122.5(3) yes
P1 Cu1 O2 117.6(3) yes
P1 Cu1 O1 116.2(3) yes
P1 Cu1 P2 124.9(2) yes
O4 Cu2 C8 29.5(4) yes
O3 Cu2 C8 29.1(4) yes
O3 Cu2 O4 58.5(4) yes
P4 Cu2 C8 109.4(4) yes
P4 Cu2 O4 108.4(3) yes
P4 Cu2 O3 108.2(3) yes
P3 Cu2 C8 123.0(4) yes
P3 Cu2 O4 121.4(3) yes
P3 Cu2 O3 112.8(3) yes
P3 Cu2 P4 126.7(2) yes
Cu1 P1 C31 113.3(3) yes
Cu1 P1 C21 115.8(3) yes
Cu1 P1 C11 115.5(3) yes
C21 P1 C31 102.1(4) yes
C11 P1 C31 102.8(4) yes
C11 P1 C21 105.8(4) yes
Cu1 P2 C61 117.9(3) yes
Cu1 P2 C51 111.3(3) yes
Cu1 P2 C41 117.0(3) yes
C51 P2 C61 102.7(4) yes
C41 P2 C61 100.6(4) yes
C41 P2 C51 105.6(4) yes
Cu2 P3 C91 113.7(3) yes
Cu2 P3 C81 114.7(3) yes
Cu2 P3 C71 115.4(3) yes
C81 P3 C91 103.2(4) yes
C71 P3 C91 105.2(4) yes
C71 P3 C81 103.3(4) yes
Cu2 P4 C121 113.9(3) yes
Cu2 P4 C111 112.1(3) yes
Cu2 P4 C101 118.2(3) yes
C111 P4 C121 105.2(4) yes
C101 P4 C121 103.8(4) yes
C101 P4 C111 102.2(4) yes
Cu1 O1 C7 86.6(8) yes
Cu1 O2 C7 92.8(8) yes
Cu2 O3 C8 84.0(9) yes
Cu2 O4 C8 95.6(8) yes
C6 C1 C7 116.2(8) yes
C2 C1 C7 123.1(9) yes
C2 C1 C6 120.0(8) yes
C1 C2 C8 122.3(9) yes
C1 C2 C3 120.0(8) yes
C3 C2 C8 116.8(8) yes
C2 C3 H3 120.6(9) no
C2 C3 C4 120.0(7) yes
C4 C3 H3 118.2(9) no
C3 C4 H4 117.3(7) no
C3 C4 C5 120.0(8) yes
C5 C4 H4 122.7(9) no
C4 C5 H5 119.2(8) no
C4 C5 C6 120.0(8) yes
C6 C5 H5 120.8(7) no
C1 C6 C5 120.0(7) yes
C5 C6 H6 126.5(9) no
C1 C6 H6 112.7(8) no
O2 C7 C1 120(1) yes
O1 C7 C1 119(1) yes
O1 C7 O2 121(1) yes
Cu1 C7 C1 171.5(9) yes
Cu1 C7 O2 57.7(7) yes
Cu1 C7 O1 63.6(7) yes
O4 C8 C2 120(1) yes
O3 C8 C2 118(1) yes
O3 C8 O4 122(1) yes
Cu2 C8 C2 166.9(9) yes
Cu2 C8 O4 55.0(7) yes
Cu2 C8 O3 66.8(8) yes
P1 C11 C16 122.7(6) yes
P1 C11 C12 117.3(6) yes
C12 C11 C16 120.0(8) yes
C11 C12 H12 120.1(8) no
C11 C12 C13 120.0(7) yes
C13 C12 H12 119.9(7) no
C12 C13 H13 120.0(7) no
C12 C13 C14 120.0(7) yes
C14 C13 H13 120.0(8) no
C13 C14 H14 119.7(7) no
C13 C14 C15 120.0(8) yes
C15 C14 H14 120.3(7) no
C14 C15 H15 119.5(8) no
C14 C15 C16 120.0(7) yes
C16 C15 H15 120.5(7) no
C11 C16 C15 120.0(7) yes
C15 C16 H16 119.6(7) no
C11 C16 H16 120.4(8) no
P1 C21 C26 118.3(7) yes
P1 C21 C22 121.5(6) yes
C22 C21 C26 120.0(8) yes
C21 C22 H22 120.6(8) no
C21 C22 C23 120.0(7) yes
C23 C22 H22 119.4(8) no
C22 C23 H23 121.1(7) no
C22 C23 C24 120.0(8) yes
C24 C23 H23 118.9(8) no
C23 C24 H24 121.4(8) no
C23 C24 C25 120.0(8) yes
C25 C24 H24 118.6(7) no
C24 C25 H25 121.3(8) no
C24 C25 C26 120.0(7) yes
C26 C25 H25 118.7(8) no
C21 C26 C25 120.0(8) yes
C25 C26 H26 120.8(7) no
C21 C26 H26 119.2(8) no
P1 C31 C36 121.5(5) yes
P1 C31 C32 118.3(6) yes
C32 C31 C36 120.0(8) yes
C31 C32 H32 120.3(8) no
C31 C32 C33 120.0(7) yes
C33 C32 H32 119.7(6) no
C32 C33 H33 120.5(7) no
C32 C33 C34 120.0(6) yes
C34 C33 H33 119.5(8) no
C33 C34 H34 120.1(6) no
C33 C34 C35 120.0(8) yes
C35 C34 H34 119.9(7) no
C34 C35 H35 119.6(8) no
C34 C35 C36 120.0(7) yes
C36 C35 H35 120.4(6) no
C31 C36 C35 120.0(6) yes
C35 C36 H36 119.4(7) no
C31 C36 H36 120.5(8) no
P2 C41 C46 122.2(5) yes
P2 C41 C42 117.7(6) yes
C42 C41 C46 120.0(8) yes
C41 C42 H42 120.0(8) no
C41 C42 C43 120.0(7) yes
C43 C42 H42 120.0(6) no
C42 C43 H43 120.2(7) no
C42 C43 C44 120.0(6) yes
C44 C43 H43 119.8(8) no
C43 C44 H44 120.4(6) no
C43 C44 C45 120.0(8) yes
C45 C44 H44 119.6(7) no
C44 C45 H45 120.3(8) no
C44 C45 C46 120.0(7) yes
C46 C45 H45 119.7(6) no
C41 C46 C45 120.0(6) yes
C45 C46 H46 120.1(7) no
C41 C46 H46 119.9(8) no
P2 C51 C56 123.2(7) yes
P2 C51 C52 116.7(6) yes
C52 C51 C56 120.0(9) yes
C51 C52 H52 120.3(9) no
C51 C52 C53 120.0(8) yes
C53 C52 H52 119.6(8) no
C52 C53 H53 119.8(8) no
C52 C53 C54 120.0(8) yes
C54 C53 H53 120.2(9) no
C53 C54 H54 119.3(8) no
C53 C54 C55 120.0(9) yes
C55 C54 H54 120.7(8) no
C54 C55 H55 119.4(9) no
C54 C55 C56 120.0(8) yes
C56 C55 H55 120.6(8) no
C51 C56 C55 120.0(8) yes
C55 C56 H56 119.9(8) no
C51 C56 H56 120.1(9) no
P2 C61 C66 117.9(5) yes
P2 C61 C62 121.9(6) yes
C62 C61 C66 120.0(8) yes
C61 C62 H62 119.2(8) no
C61 C62 C63 120.0(7) yes
C63 C62 H62 120.8(7) no
C62 C63 H63 119.5(7) no
C62 C63 C64 120.0(7) yes
C64 C63 H63 120.5(8) no
C63 C64 H64 119.4(6) no
C63 C64 C65 120.0(8) yes
C65 C64 H64 120.6(7) no
C64 C65 H65 118.9(8) no
C64 C65 C66 120.0(7) yes
C66 C65 H65 121.1(6) no
C61 C66 C65 120.0(7) yes
C65 C66 H66 118.6(7) no
C61 C66 H66 121.4(8) no
P3 C71 C76 117.2(6) yes
P3 C71 C72 122.7(6) yes
C72 C71 C76 120.0(9) yes
C71 C72 H72 120.0(9) no
C71 C72 C73 120.0(7) yes
C73 C72 H72 120.0(7) no
C72 C73 H73 120.0(7) no
C72 C73 C74 120.0(7) yes
C74 C73 H73 120.0(9) no
C73 C74 H74 120.0(7) no
C73 C74 C75 120.0(9) yes
C75 C74 H74 119.9(7) no
C74 C75 H75 120.0(9) no
C74 C75 C76 120.0(7) yes
C76 C75 H75 120.0(7) no
C71 C76 C75 120.0(7) yes
C75 C76 H76 120.0(7) no
C71 C76 H76 120.0(9) no
P3 C81 C86 116.5(6) yes
P3 C81 C82 123.3(6) yes
C82 C81 C86 120.0(9) yes
C81 C82 H82 119.4(9) no
C81 C82 C83 120.0(8) yes
C83 C82 H82 120.6(8) no
C82 C83 H83 119.2(8) no
C82 C83 C84 120.0(8) yes
C84 C83 H83 120.8(9) no
C83 C84 H84 118.9(8) no
C83 C84 C85 120.0(9) yes
C85 C84 H84 121.1(8) no
C84 C85 H85 118.9(9) no
C84 C85 C86 120.0(8) yes
C86 C85 H85 121.1(8) no
C81 C86 C85 120.0(8) yes
C85 C86 H86 119.2(8) no
C81 C86 H86 120.8(9) no
P3 C91 C96 117.9(6) yes
P3 C91 C92 122.1(7) yes
C92 C91 C96 120.0(8) yes
C91 C92 H92 120.2(8) no
C91 C92 C93 120.0(8) yes
C93 C92 H92 119.8(7) no
C92 C93 H93 120.4(8) no
C92 C93 C94 120.0(7) yes
C94 C93 H93 119.6(8) no
C93 C94 H94 120.4(7) no
C93 C94 C95 120.0(8) yes
C95 C94 H94 119.6(8) no
C94 C95 H95 120.1(8) no
C94 C95 C96 120.0(8) yes
C96 C95 H95 119.9(7) no
C91 C96 C95 120.0(7) yes
C95 C96 H96 119.9(8) no
C91 C96 H96 120.1(8) no
P4 C101 C106 121.2(5) yes
P4 C101 C102 118.8(5) yes
C102 C101 C106 120.0(8) yes
C101 C102 H102 120.4(8) no
C101 C102 C103 120.0(7) yes
C103 C102 H102 119.6(7) no
C102 C103 H103 120.9(7) no
C102 C103 C104 120.0(6) yes
C104 C103 H103 119.1(8) no
C103 C104 H104 120.9(6) no
C103 C104 C105 120.0(8) yes
C105 C104 H104 119.1(7) no
C104 C105 H105 120.4(8) no
C104 C105 C106 120.0(7) yes
C106 C105 H105 119.6(6) no
C101 C106 C105 120.0(6) yes
C105 C106 H106 119.9(7) no
C101 C106 H106 120.1(8) no
P4 C111 C116 123.3(5) yes
P4 C111 C112 116.6(5) yes
C112 C111 C116 120.0(8) yes
C111 C112 H112 119.5(8) no
C111 C112 C113 120.0(7) yes
C113 C112 H112 120.5(6) no
C112 C113 H113 118.9(7) no
C112 C113 C114 120.0(6) yes
C114 C113 H113 121.1(8) no
C113 C114 H114 118.4(6) no
C113 C114 C115 120.0(8) yes
C115 C114 H114 121.6(7) no
C114 C115 H115 118.4(8) no
C114 C115 C116 120.0(7) yes
C116 C115 H115 121.6(6) no
C111 C116 C115 120.0(6) yes
C115 C116 H116 119.0(7) no
C111 C116 H116 121.0(8) no
P4 C121 C126 116.9(6) yes
P4 C121 C122 123.0(6) yes
C122 C121 C126 120.0(8) yes
C121 C122 H122 119.8(8) no
C121 C122 C123 120.0(7) yes
C123 C122 H122 120.1(8) no
C122 C123 H123 120.1(7) no
C122 C123 C124 120.0(8) yes
C124 C123 H123 119.9(8) no
C123 C124 H124 119.8(8) no
C123 C124 C125 120.0(8) yes
C125 C124 H124 120.2(7) no
C124 C125 H125 119.3(8) no
C124 C125 C126 120.0(7) yes
C126 C125 H125 120.7(8) no
C121 C126 C125 120.0(8) yes
C125 C126 H126 119.1(7) no
C121 C126 H126 120.9(8) no
C6S C1S C7S 121(1) yes
C2S C1S C7S 119(1) yes
C2S C1S C6S 120(1) yes
C1S C2S H2S 121(1) no
C1S C2S C3S 120.0(9) yes
C3S C2S H2S 119(1) no
C2S C3S H3S 120.4(9) no
C2S C3S C4S 120(1) yes
C4S C3S H3S 120(1) no
C3S C4S H4S 120(1) no
C3S C4S C5S 120(1) yes
C5S C4S H4S 120.1(9) no
C4S C5S H5S 120(1) no
C4S C5S C6S 120.0(9) yes
C6S C5S H5S 120(1) no
C1S C6S C5S 120(1) yes
C5S C6S H6S 120.0(9) no
C1S C6S H6S 120(1) no
C1S C7S H73S 114(2) no
C1S C7S H72S 113(2) no
C1S C7S H71S 115(2) no
H72S C7S H73S 104(2) no
H71S C7S H73S 105(2) no
H71S C7S H72S 104(2) no

loop_
_geom_bond_atom_site_label_1
_geom_bond_atom_site_label_2
_geom_bond_distance
_geom_bond_publ_flag
Cu1 P1 2.236(4) yes
Cu1 P2 2.248(4) yes
Cu1 O1 2.27(0) yes
Cu1 O2 2.140(9) yes
Cu1 C7 2.53(1) yes
Cu2 P3 2.229(4) yes
Cu2 P4 2.246(4) yes
Cu2 O3 2.35(1) yes
Cu2 O4 2.092(9) yes
Cu2 C8 2.54(1) yes
P1 C11 1.807(8) yes
P1 C21 1.83(0) yes
P1 C31 1.832(9) yes
P2 C41 1.821(8) yes
P2 C51 1.829(9) yes
P2 C61 1.829(8) yes
P3 C71 1.823(8) yes
P3 C81 1.856(9) yes
P3 C91 1.824(9) yes
P4 C101 1.820(8) yes
P4 C111 1.805(8) yes
P4 C121 1.830(9) yes
O1 C7 1.26(1) yes
O2 C7 1.25(1) yes
O3 C8 1.25(1) yes
O4 C8 1.26(1) yes
C1 C2 1.39(1) yes
C1 C6 1.40(1) yes
C1 C7 1.50(1) yes
C2 C3 1.39(1) yes
C2 C8 1.50(1) yes
C3 C4 1.39(1) yes
C3 H3 1.00(1) no
C4 C5 1.39(1) yes
C4 H4 1.020(8) no
C5 C6 1.39(1) yes
C5 H5 1.092(8) no
C6 H6 1.09(1) no
C11 C12 1.39(1) yes
C11 C16 1.39(1) yes
C12 C13 1.39(1) yes
C12 H12 1.079(8) no
C13 C14 1.39(1) yes
C13 H13 1.085(8) no
C14 C15 1.39(1) yes
C14 H14 1.086(7) no
C15 C16 1.39(1) yes
C15 H15 1.081(8) no
C16 H16 1.075(8) no
C21 C22 1.39(1) yes
C21 C26 1.39(1) yes
C22 C23 1.39(1) yes
C22 H22 1.073(9) no
C23 C24 1.39(1) yes
C23 H23 1.071(8) no
C24 C25 1.39(1) yes
C24 H24 1.078(9) no
C25 C26 1.39(1) yes
C25 H25 1.087(9) no
C26 H26 1.089(8) no
C31 C32 1.40(1) yes
C31 C36 1.39(1) yes
C32 C33 1.39(1) yes
C32 H32 1.073(8) no
C33 C34 1.40(1) yes
C33 H33 1.082(9) no
C34 C35 1.39(1) yes
C34 H34 1.089(7) no
C35 C36 1.40(1) yes
C35 H35 1.087(8) no
C36 H36 1.078(9) no
C41 C42 1.39(1) yes
C41 C46 1.39(1) yes
C42 C43 1.40(1) yes
C42 H42 1.077(7) no
C43 C44 1.39(1) yes
C43 H43 1.076(9) no
C44 C45 1.39(1) yes
C44 H44 1.079(7) no
C45 C46 1.40(1) yes
C45 H45 1.083(7) no
C46 H46 1.084(9) no
C51 C52 1.39(1) yes
C51 C56 1.39(1) yes
C52 C53 1.39(1) yes
C52 H52 1.087(9) no
C53 C54 1.39(1) yes
C53 H53 1.09(1) no
C54 C55 1.40(1) yes
C54 H54 1.084(9) no
C55 C56 1.39(1) yes
C55 H55 1.073(9) no
C56 H56 1.07(1) no
C61 C62 1.39(1) yes
C61 C66 1.39(1) yes
C62 C63 1.39(1) yes
C62 H62 1.072(8) no
C63 C64 1.39(1) yes
C63 H63 1.078(9) no
C64 C65 1.39(1) yes
C64 H64 1.087(7) no
C65 C66 1.39(1) yes
C65 H65 1.088(8) no
C66 H66 1.082(9) no
C71 C72 1.39(1) yes
C71 C76 1.39(1) yes
C72 C73 1.39(1) yes
C72 H72 1.079(9) no
C73 C74 1.39(1) yes
C73 H73 1.080(9) no
C74 C75 1.39(1) yes
C74 H74 1.081(7) no
C75 C76 1.40(1) yes
C75 H75 1.081(9) no
C76 H76 1.081(9) no
C81 C82 1.39(1) yes
C81 C86 1.40(1) yes
C82 C83 1.39(1) yes
C82 H82 1.08(1) no
C83 C84 1.40(1) yes
C83 H83 1.086(9) no
C84 C85 1.39(1) yes
C84 H84 1.083(8) no
C85 C86 1.39(1) yes
C85 H85 1.08(1) no
C86 H86 1.075(9) no
C91 C92 1.39(1) yes
C91 C96 1.39(1) yes
C92 C93 1.39(1) yes
C92 H92 1.074(8) no
C93 C94 1.40(1) yes
C93 H93 1.077(9) no
C94 C95 1.39(1) yes
C94 H94 1.083(8) no
C95 C96 1.39(1) yes
C95 H95 1.086(8) no
C96 H96 1.082(9) no
C101 C102 1.40(1) yes
C101 C106 1.39(1) yes
C102 C103 1.39(1) yes
C102 H102 1.069(8) no
C103 C104 1.39(1) yes
C103 H103 1.074(9) no
C104 C105 1.39(1) yes
C104 H104 1.086(7) no
C105 C106 1.39(1) yes
C105 H105 1.091(8) no
C106 H106 1.086(9) no
C111 C112 1.40(1) yes
C111 C116 1.39(1) yes
C112 C113 1.39(1) yes
C112 H112 1.087(8) no
C113 C114 1.39(1) yes
C113 H113 1.093(9) no
C114 C115 1.39(1) yes
C114 H114 1.086(7) no
C115 C116 1.39(1) yes
C115 H115 1.073(8) no
C116 H116 1.068(9) no
C121 C122 1.40(1) yes
C121 C126 1.40(1) yes
C122 C123 1.39(1) yes
C122 H122 1.073(8) no
C123 C124 1.40(1) yes
C123 H123 1.082(8) no
C124 C125 1.40(1) yes
C124 H124 1.088(8) no
C125 C126 1.39(1) yes
C125 H125 1.087(8) no
C126 H126 1.079(8) no
C1S C2S 1.40(1) yes
C1S C6S 1.40(1) yes
C1S C7S 1.43(2) yes
C2S C3S 1.39(1) yes
C2S H2S 1.08(1) no
C3S C4S 1.39(1) yes
C3S H3S 1.09(1) no
C4S C5S 1.40(1) yes
C4S H4S 1.088(9) no
C5S C6S 1.39(1) yes
C5S H5S 1.08(1) no
C6S H6S 1.07(1) no
C7S H71S 1.11(2) no
C7S H72S 1.13(2) no
C7S H73S 1.11(2) no
